data_7238920
loop_
_publ_author_name
'Basu, Arghya'
'Dey, Sandeep Kumar'
'Das, Gopal'

_publ_section_title
;
 Amidothiourea based colorimetric receptors for basic anions: evidence of
 anion induced deprotonation of amide --NH proton and hydroxide induced
 anion&#x22EF;\p interaction with the deprotonated receptors
;
_journal_issue 18
_journal_name_full 'RSC Advances'
_journal_page_first 6596
_journal_paper_doi 10.1039/c3ra23123b
_journal_volume 3
_journal_year 2013
_chemical_formula_sum 'C14 H11 N5 O5 S'
_chemical_formula_weight 361.34
_space_group_IT_number 14
_space_group_name_Hall '-P 2ybc'
_space_group_name_H-M_alt 'P 1 21/c 1'
_symmetry_cell_setting monoclinic
_symmetry_space_group_name_H-M 'P 1 21/c 1'
_atom_sites_solution_hydrogens geom
_atom_sites_solution_primary direct
_atom_sites_solution_secondary difmap
_audit_creation_method SHELXL-97
_cell_angle_alpha 90.00
_cell_angle_beta 129.493(6)
_cell_angle_gamma 90.00
_cell_formula_units_Z 4
_cell_length_a 12.0296(13)
_cell_length_b 10.7993(10)
_cell_length_c 15.4635(16)
_cell_measurement_reflns_used 3042
_cell_measurement_temperature 298(2)
_cell_measurement_theta_max 20.52
_cell_measurement_theta_min 1.86
_cell_volume 1550.3(3)
_computing_structure_refinement 'SHELXL-97 (Sheldrick, 1997)'
_computing_structure_solution 'SHELXS-97 (Sheldrick, 1990)'
_diffrn_ambient_temperature 298(2)
_diffrn_measured_fraction_theta_full 0.984
_diffrn_measured_fraction_theta_max 0.984
_diffrn_radiation_monochromator graphite
_diffrn_radiation_source 'fine-focus sealed tube'
_diffrn_radiation_type MoK\a
_diffrn_radiation_wavelength 0.71073
_diffrn_reflns_av_R_equivalents 0.0672
_diffrn_reflns_av_sigmaI/netI 0.0720
_diffrn_reflns_limit_h_max 13
_diffrn_reflns_limit_h_min -14
_diffrn_reflns_limit_k_max 12
_diffrn_reflns_limit_k_min -12
_diffrn_reflns_limit_l_max 18
_diffrn_reflns_limit_l_min -18
_diffrn_reflns_number 12475
_diffrn_reflns_theta_full 24.77
_diffrn_reflns_theta_max 24.77
_diffrn_reflns_theta_min 2.19
_exptl_absorpt_coefficient_mu 0.248
_exptl_absorpt_correction_T_max 0.942
_exptl_absorpt_correction_T_min 0.933
_exptl_absorpt_correction_type multi-scan
_exptl_absorpt_process_details SADBAS
_exptl_crystal_colour colorless
_exptl_crystal_density_diffrn 1.548
_exptl_crystal_density_method 'not measured'
_exptl_crystal_description block
_exptl_crystal_F_000 744
_exptl_crystal_size_max 0.28
_exptl_crystal_size_mid 0.26
_exptl_crystal_size_min 0.24
_refine_diff_density_max 0.322
_refine_diff_density_min -0.301
_refine_diff_density_rms 0.058
_refine_ls_extinction_method none
_refine_ls_goodness_of_fit_ref 0.998
_refine_ls_matrix_type full
_refine_ls_number_parameters 226
_refine_ls_number_reflns 2619
_refine_ls_number_restraints 0
_refine_ls_restrained_S_all 0.998
_refine_ls_R_factor_all 0.1293
_refine_ls_R_factor_gt 0.0508
_refine_ls_shift/su_max 0.000
_refine_ls_shift/su_mean 0.000
_refine_ls_structure_factor_coef Fsqd
_refine_ls_weighting_details 'calc w=1/[\s^2^(Fo^2^)+(0.0462P)^2^+2.1306P] where P=(Fo^2^+2Fc^2^)/3'
_refine_ls_weighting_scheme calc
_refine_ls_wR_factor_gt 0.1083
_refine_ls_wR_factor_ref 0.1485
_reflns_number_gt 1362
_reflns_number_total 2619
_reflns_threshold_expression >2sigma(I)
_cod_data_source_file c3ra23123b.txt
_cod_data_source_block L1
_cod_depositor_comments
;
The following automatic conversions were performed:

data item '_symmetry_cell_setting' value 'Monoclinic' was changed to
'monoclinic' in accordance with the
/home/saulius/struct/COD-crude-data/automatic-downloads/DataCite-retrospective/RSC/depositions/lib/dictionaries/cif_core.dic
dictionary named 'cif_core.dic' version 2.4.2 last updated on
2011-04-26.

Automatic conversion script
Id: cif_fix_values 6909 2019-04-08 15:41:33Z antanas 
;
_cod_original_sg_symbol_H-M 'P 21/c'
_cod_database_code 7238920

loop_
_symmetry_equiv_pos_as_xyz
'x, y, z'
'-x, y+1/2, -z+1/2'
'-x, -y, -z'
'x, -y-1/2, z-1/2'

loop_
_atom_site_label
_atom_site_type_symbol
_atom_site_fract_x
_atom_site_fract_y
_atom_site_fract_z
_atom_site_U_iso_or_equiv
_atom_site_adp_type
_atom_site_occupancy
_atom_site_symmetry_multiplicity
_atom_site_calc_flag
_atom_site_refinement_flags
S1 S 1.04571(15) 0.70672(10) 0.32594(10) 0.0571(4) Uani 1 1 d .
O1 O 0.8121(3) 0.4473(3) 0.4052(2) 0.0559(9) Uani 1 1 d .
O5 O 0.6045(4) 0.1394(3) 0.5010(3) 0.0732(10) Uani 1 1 d .
O4 O 0.4351(5) 0.0324(4) 0.3588(3) 0.0958(13) Uani 1 1 d .
O3 O 0.5662(5) -0.1336(4) 0.1382(4) 0.1085(15) Uani 1 1 d .
O2 O 0.6736(6) -0.0127(4) 0.1030(5) 0.142(2) Uani 1 1 d .
N1 N 0.8623(4) 0.5399(3) 0.1718(3) 0.0571(11) Uani 1 1 d .
H1N H 0.8212 0.4676 0.1530 0.069 Uiso 1 1 d R
N2 N 0.9832(4) 0.4876(3) 0.3548(3) 0.0487(10) Uani 1 1 d .
H2N H 1.0413 0.5054 0.4302 0.058 Uiso 1 1 d R
N3 N 0.8996(4) 0.3796(3) 0.3213(3) 0.0452(9) Uani 1 1 d .
H3N H 0.9251 0.3180 0.2990 0.054 Uiso 1 1 d R
N5 N 0.5447(5) 0.0948(4) 0.4090(4) 0.0610(11) Uani 1 1 d .
N4 N 0.6271(5) -0.0368(4) 0.1513(4) 0.0832(15) Uani 1 1 d .
C1 C 0.8312(5) 0.6141(4) 0.0818(3) 0.0456(11) Uani 1 1 d .
C2 C 0.9063(5) 0.5945(4) 0.0443(4) 0.0600(13) Uani 1 1 d .
H2 H 0.9761 0.5328 0.0765 0.072 Uiso 1 1 calc R
C3 C 0.8788(6) 0.6665(5) -0.0415(4) 0.0701(15) Uani 1 1 d .
H3 H 0.9288 0.6521 -0.0679 0.084 Uiso 1 1 calc R
C4 C 0.7788(7) 0.7581(5) -0.0871(4) 0.0720(16) Uani 1 1 d .
H4 H 0.7604 0.8070 -0.1444 0.086 Uiso 1 1 calc R
C5 C 0.7066(7) 0.7773(5) -0.0486(5) 0.0853(18) Uani 1 1 d .
H5 H 0.6391 0.8408 -0.0794 0.102 Uiso 1 1 calc R
C6 C 0.7301(6) 0.7054(5) 0.0355(4) 0.0713(15) Uani 1 1 d .
H6 H 0.6779 0.7191 0.0602 0.086 Uiso 1 1 calc R
C7 C 0.9563(5) 0.5711(3) 0.2787(4) 0.0432(11) Uani 1 1 d .
C8 C 0.8207(5) 0.3669(4) 0.3545(3) 0.0449(11) Uani 1 1 d .
C9 C 0.7395(5) 0.2466(3) 0.3248(3) 0.0429(11) Uani 1 1 d .
C10 C 0.7204(5) 0.1609(4) 0.2490(4) 0.0499(12) Uani 1 1 d .
H10 H 0.7580 0.1750 0.2127 0.060 Uiso 1 1 calc R
C11 C 0.6433(5) 0.0535(4) 0.2290(4) 0.0547(12) Uani 1 1 d .
C12 C 0.5829(5) 0.0304(4) 0.2776(4) 0.0566(13) Uani 1 1 d .
H12 H 0.5281 -0.0403 0.2603 0.068 Uiso 1 1 calc R
C13 C 0.6061(5) 0.1157(4) 0.3533(4) 0.0474(11) Uani 1 1 d .
C14 C 0.6850(4) 0.2236(4) 0.3788(3) 0.0451(11) Uani 1 1 d .
H14 H 0.7005 0.2791 0.4315 0.054 Uiso 1 1 calc R

loop_
_atom_site_aniso_label
_atom_site_aniso_U_11
_atom_site_aniso_U_22
_atom_site_aniso_U_33
_atom_site_aniso_U_23
_atom_site_aniso_U_13
_atom_site_aniso_U_12
S1 0.0890(9) 0.0353(6) 0.0619(7) -0.0085(5) 0.0550(7) -0.0181(6)
O1 0.088(2) 0.0340(16) 0.064(2) -0.0064(15) 0.057(2) -0.0018(16)
O5 0.099(3) 0.066(2) 0.075(3) 0.0140(19) 0.065(2) 0.004(2)
O4 0.089(3) 0.115(3) 0.098(3) 0.003(3) 0.066(3) -0.035(3)
O3 0.150(4) 0.061(2) 0.149(4) -0.046(3) 0.110(4) -0.049(3)
O2 0.236(6) 0.089(3) 0.218(6) -0.089(3) 0.200(6) -0.081(4)
N1 0.086(3) 0.0297(19) 0.049(2) -0.0013(16) 0.040(2) -0.0135(19)
N2 0.072(3) 0.0296(18) 0.049(2) -0.0030(16) 0.041(2) -0.0121(18)
N3 0.070(3) 0.0200(17) 0.060(2) -0.0048(15) 0.049(2) -0.0060(16)
N5 0.071(3) 0.053(3) 0.068(3) 0.020(2) 0.049(3) 0.006(2)
N4 0.117(4) 0.047(3) 0.118(4) -0.033(3) 0.090(4) -0.031(3)
C1 0.063(3) 0.026(2) 0.046(3) -0.0005(19) 0.034(3) -0.006(2)
C2 0.076(3) 0.043(3) 0.070(3) 0.004(2) 0.051(3) 0.002(2)
C3 0.106(4) 0.057(3) 0.077(4) -0.005(3) 0.072(4) -0.011(3)
C4 0.113(5) 0.042(3) 0.060(3) 0.003(2) 0.054(4) -0.012(3)
C5 0.109(5) 0.067(4) 0.088(4) 0.035(3) 0.067(4) 0.037(3)
C6 0.089(4) 0.066(3) 0.076(4) 0.017(3) 0.061(3) 0.022(3)
C7 0.062(3) 0.030(2) 0.051(3) 0.004(2) 0.042(3) 0.000(2)
C8 0.065(3) 0.028(2) 0.052(3) 0.0043(19) 0.042(3) 0.002(2)
C9 0.057(3) 0.027(2) 0.054(3) 0.0016(18) 0.039(2) 0.0007(19)
C10 0.066(3) 0.036(2) 0.062(3) -0.001(2) 0.048(3) -0.002(2)
C11 0.068(3) 0.033(2) 0.070(3) -0.009(2) 0.047(3) -0.009(2)
C12 0.065(3) 0.038(3) 0.066(3) 0.004(2) 0.041(3) -0.007(2)
C13 0.051(3) 0.044(3) 0.052(3) 0.014(2) 0.035(3) 0.004(2)
C14 0.057(3) 0.037(2) 0.048(2) 0.004(2) 0.036(2) 0.003(2)

loop_
_atom_type_symbol
_atom_type_description
_atom_type_scat_dispersion_real
_atom_type_scat_dispersion_imag
_atom_type_scat_source
C C 0.0033 0.0016 'International Tables Vol C Tables 4.2.6.8 and 6.1.1.4'
H H 0.0000 0.0000 'International Tables Vol C Tables 4.2.6.8 and 6.1.1.4'
N N 0.0061 0.0033 'International Tables Vol C Tables 4.2.6.8 and 6.1.1.4'
O O 0.0106 0.0060 'International Tables Vol C Tables 4.2.6.8 and 6.1.1.4'
S S 0.1246 0.1234 'International Tables Vol C Tables 4.2.6.8 and 6.1.1.4'

loop_
_geom_angle_atom_site_label_1
_geom_angle_atom_site_label_2
_geom_angle_atom_site_label_3
_geom_angle
C7 N1 C1 123.9(3)
C7 N1 H1N 120.0
C1 N1 H1N 115.8
C7 N2 N3 120.9(3)
C7 N2 H2N 122.2
N3 N2 H2N 115.4
C8 N3 N2 117.2(3)
C8 N3 H3N 125.0
N2 N3 H3N 114.9
O5 N5 O4 124.0(5)
O5 N5 C13 118.9(4)
O4 N5 C13 117.0(4)
O2 N4 O3 123.2(5)
O2 N4 C11 119.4(4)
O3 N4 C11 117.4(5)
C6 C1 C2 120.0(4)
C6 C1 N1 120.5(4)
C2 C1 N1 119.4(4)
C1 C2 C3 120.1(5)
C1 C2 H2 120.0
C3 C2 H2 120.0
C4 C3 C2 119.9(5)
C4 C3 H3 120.0
C2 C3 H3 120.0
C5 C4 C3 119.4(5)
C5 C4 H4 120.3
C3 C4 H4 120.3
C4 C5 C6 121.8(5)
C4 C5 H5 119.1
C6 C5 H5 119.1
C1 C6 C5 118.7(5)
C1 C6 H6 120.7
C5 C6 H6 120.7
N1 C7 N2 117.4(4)
N1 C7 S1 124.5(3)
N2 C7 S1 118.1(3)
O1 C8 N3 123.0(4)
O1 C8 C9 120.3(4)
N3 C8 C9 116.7(4)
C14 C9 C10 120.3(4)
C14 C9 C8 116.0(4)
C10 C9 C8 123.7(4)
C11 C10 C9 118.0(4)
C11 C10 H10 121.0
C9 C10 H10 121.0
C12 C11 C10 123.1(4)
C12 C11 N4 119.6(4)
C10 C11 N4 117.4(4)
C11 C12 C13 117.3(4)
C11 C12 H12 121.4
C13 C12 H12 121.4
C12 C13 C14 122.5(4)
C12 C13 N5 119.5(4)
C14 C13 N5 118.0(4)
C9 C14 C13 118.8(4)
C9 C14 H14 120.6
C13 C14 H14 120.6

loop_
_geom_bond_atom_site_label_1
_geom_bond_atom_site_label_2
_geom_bond_distance
S1 C7 1.684(4)
O1 C8 1.217(5)
O5 N5 1.213(5)
O4 N5 1.222(5)
O3 N4 1.217(5)
O2 N4 1.212(6)
N1 C7 1.322(5)
N1 C1 1.435(5)
N1 H1N 0.8688
N2 C7 1.349(5)
N2 N3 1.406(4)
N2 H2N 0.9209
N3 C8 1.342(5)
N3 H3N 0.8887
N5 C13 1.466(6)
N4 C11 1.462(6)
C1 C6 1.363(6)
C1 C2 1.365(6)
C2 C3 1.384(6)
C2 H2 0.9300
C3 C4 1.358(7)
C3 H3 0.9300
C4 C5 1.345(7)
C4 H4 0.9300
C5 C6 1.381(7)
C5 H5 0.9300
C6 H6 0.9300
C8 C9 1.511(6)
C9 C14 1.373(5)
C9 C10 1.394(5)
C10 C11 1.391(6)
C10 H10 0.9300
C11 C12 1.360(6)
C12 C13 1.370(6)
C12 H12 0.9300
C13 C14 1.392(6)
C14 H14 0.9300

loop_
_geom_torsion_atom_site_label_1
_geom_torsion_atom_site_label_2
_geom_torsion_atom_site_label_3
_geom_torsion_atom_site_label_4
_geom_torsion
C7 N2 N3 C8 -115.8(4)
C7 N1 C1 C6 -86.5(6)
C7 N1 C1 C2 92.0(5)
C6 C1 C2 C3 -0.7(7)
N1 C1 C2 C3 -179.2(4)
C1 C2 C3 C4 1.2(7)
C2 C3 C4 C5 -0.4(8)
C3 C4 C5 C6 -0.8(9)
C2 C1 C6 C5 -0.5(7)
N1 C1 C6 C5 178.0(5)
C4 C5 C6 C1 1.2(9)
C1 N1 C7 N2 -174.6(4)
C1 N1 C7 S1 4.6(6)
N3 N2 C7 N1 -9.0(6)
N3 N2 C7 S1 171.8(3)
N2 N3 C8 O1 4.9(6)
N2 N3 C8 C9 -175.8(3)
O1 C8 C9 C14 -14.1(6)
N3 C8 C9 C14 166.6(4)
O1 C8 C9 C10 166.8(4)
N3 C8 C9 C10 -12.5(6)
C14 C9 C10 C11 0.9(6)
C8 C9 C10 C11 180.0(4)
C9 C10 C11 C12 1.9(7)
C9 C10 C11 N4 -178.6(4)
O2 N4 C11 C12 175.6(6)
O3 N4 C11 C12 -4.1(7)
O2 N4 C11 C10 -3.9(8)
O3 N4 C11 C10 176.3(5)
C10 C11 C12 C13 -3.0(7)
N4 C11 C12 C13 177.4(4)
C11 C12 C13 C14 1.5(7)
C11 C12 C13 N5 -179.4(4)
O5 N5 C13 C12 152.6(4)
O4 N5 C13 C12 -27.2(6)
O5 N5 C13 C14 -28.2(6)
O4 N5 C13 C14 151.9(4)
C10 C9 C14 C13 -2.4(6)
C8 C9 C14 C13 178.5(4)
C12 C13 C14 C9 1.2(6)
N5 C13 C14 C9 -178.0(4)
